data_7128643
loop_
_publ_author_name
'Lyu, Hairong'
'Quan, Yangjian'
'Cheng, Biao'
'Xie, Zuowei'

_publ_section_title
;
 Rhodium catalyzed multicomponent dehydrogenative annulation: one-step
 construction of isoindole derivatives.
;
_journal_issue 64
_journal_name_full 'Chemical communications (Cambridge, England)'
_journal_page_first 7930
_journal_page_last 7933
_journal_paper_doi 10.1039/d1cc03424c
_journal_volume 57
_journal_year 2021
_chemical_formula_sum 'C35 H27.5 N2 O1.75'
_chemical_formula_weight 504.09
_space_group_crystal_system monoclinic
_space_group_IT_number 15
_space_group_name_Hall '-C 2yc'
_space_group_name_H-M_alt 'C 1 2/c 1'
_atom_sites_solution_hydrogens geom
_audit_creation_method SHELXL-2014/6
_audit_update_record
;
2021-02-20 deposited with the CCDC.	2021-07-14 downloaded from the CCDC.
;
_cell_angle_alpha 90
_cell_angle_beta 91.564(4)
_cell_angle_gamma 90
_cell_formula_units_Z 8
_cell_length_a 25.134(2)
_cell_length_b 7.8986(6)
_cell_length_c 30.550(2)
_cell_measurement_reflns_used 247
_cell_measurement_temperature 301(2)
_cell_measurement_theta_max 15
_cell_measurement_theta_min 15
_cell_volume 6062.6(8)
_computing_cell_refinement 'BRUKER D8VENTURE DIFFRACTOMETER'
_computing_data_collection 'BRUKER D8VENTURE DIFFRACTOMETER'
_computing_data_reduction 'BRUKER D8VENTURE DIFFRACTOMETER'
_computing_molecular_graphics 'BRUKER SHELXTL'
_computing_publication_material 'BRUKER SHELXTL'
_computing_structure_refinement 'SHELXL-2014/6 (Sheldrick, 2014)'
_diffrn_ambient_temperature 301(2)
_diffrn_measured_fraction_theta_full 1.000
_diffrn_measured_fraction_theta_max 1.000
_diffrn_measurement_device_type 'BRUKER D8VENTURE DIFFRACTOMETER'
_diffrn_measurement_method 'PHI & OMEGA SCAN'
_diffrn_radiation_type MoK\a
_diffrn_radiation_wavelength 0.71073
_diffrn_reflns_av_R_equivalents 0.1044
_diffrn_reflns_av_unetI/netI 0.0412
_diffrn_reflns_Laue_measured_fraction_full 1.000
_diffrn_reflns_Laue_measured_fraction_max 1.000
_diffrn_reflns_limit_h_max 30
_diffrn_reflns_limit_h_min -30
_diffrn_reflns_limit_k_max 9
_diffrn_reflns_limit_k_min -9
_diffrn_reflns_limit_l_max 36
_diffrn_reflns_limit_l_min -36
_diffrn_reflns_number 95475
_diffrn_reflns_point_group_measured_fraction_full 1.000
_diffrn_reflns_point_group_measured_fraction_max 1.000
_diffrn_reflns_theta_full 25.242
_diffrn_reflns_theta_max 25.249
_diffrn_reflns_theta_min 2.071
_exptl_absorpt_coefficient_mu 0.068
_exptl_absorpt_correction_T_max 0.7456
_exptl_absorpt_correction_T_min 0.6762
_exptl_absorpt_correction_type multi-scan
_exptl_crystal_colour yellow
_exptl_crystal_density_diffrn 1.105
_exptl_crystal_description block
_exptl_crystal_F_000 2124
_exptl_crystal_size_max 0.500
_exptl_crystal_size_mid 0.400
_exptl_crystal_size_min 0.300
_refine_diff_density_max 0.784
_refine_diff_density_min -0.242
_refine_diff_density_rms 0.090
_refine_ls_extinction_method none
_refine_ls_goodness_of_fit_ref 1.081
_refine_ls_hydrogen_treatment constr
_refine_ls_matrix_type full
_refine_ls_number_parameters 370
_refine_ls_number_reflns 5510
_refine_ls_number_restraints 0
_refine_ls_restrained_S_all 1.081
_refine_ls_R_factor_all 0.1289
_refine_ls_R_factor_gt 0.0826
_refine_ls_shift/su_max 0.009
_refine_ls_shift/su_mean 0.001
_refine_ls_structure_factor_coef Fsqd
_refine_ls_weighting_details 'w=1/[\s^2^(Fo^2^)+(0.1749P)^2^+4.9657P] where P=(Fo^2^+2Fc^2^)/3'
_refine_ls_weighting_scheme calc
_refine_ls_wR_factor_gt 0.2568
_refine_ls_wR_factor_ref 0.2952
_reflns_Friedel_coverage 0.000
_reflns_number_gt 3527
_reflns_number_total 5510
_reflns_threshold_expression 'I > 2\s(I)'
_cod_data_source_file d1cc03424c2.cif
_cod_data_source_block 4al
_cod_depositor_comments 'Adding full bibliography for 7128643.cif.'
_cod_original_cell_volume 6062.8(8)
_cod_original_sg_symbol_H-M 'C 2/c'
_cod_original_formula_sum 'C35 H27.50 N2 O1.75'
_cod_database_code 7128643
_shelx_space_group_comment
;
The symmetry employed for this shelxl refinement is uniquely defined
by the following loop, which should always be used as a source of
symmetry information in preference to the above space-group names.
They are only intended as comments.
;
_shelx_estimated_absorpt_t_min 0.967
_shelx_estimated_absorpt_t_max 0.980
_shelxl_version_number 2014/6

loop_
_space_group_symop_operation_xyz
'x, y, z'
'-x, y, -z+1/2'
'x+1/2, y+1/2, z'
'-x+1/2, y+1/2, -z+1/2'
'-x, -y, -z'
'x, -y, z-1/2'
'-x+1/2, -y+1/2, -z'
'x+1/2, -y+1/2, z-1/2'

loop_
_atom_site_label
_atom_site_type_symbol
_atom_site_fract_x
_atom_site_fract_y
_atom_site_fract_z
_atom_site_U_iso_or_equiv
_atom_site_adp_type
_atom_site_occupancy
_atom_site_site_symmetry_order
_atom_site_calc_flag
_atom_site_refinement_flags_posn
_atom_site_refinement_flags_adp
_atom_site_refinement_flags_occupancy
_atom_site_disorder_assembly
_atom_site_disorder_group
O1 O 0.27708(14) 0.0012(4) -0.07798(11) 0.0879(10) Uani 1 1 d . . . . .
N1 N 0.36466(11) 0.3619(3) 0.00707(9) 0.0457(7) Uani 1 1 d . . . . .
N2 N 0.38979(12) 0.4471(4) 0.07715(9) 0.0584(8) Uani 1 1 d . . . . .
C1 C 0.36413(13) 0.3447(4) 0.05268(11) 0.0463(8) Uani 1 1 d . . . . .
C2 C 0.33160(13) 0.1934(4) 0.06013(11) 0.0462(8) Uani 1 1 d . . . . .
C3 C 0.32054(16) 0.1104(5) 0.09886(13) 0.0609(10) Uani 1 1 d . . . . .
H3A H 0.3333 0.1514 0.1257 0.073 Uiso 1 1 calc R U . . .
C4 C 0.29009(17) -0.0348(5) 0.09633(15) 0.0700(12) Uani 1 1 d . . . . .
H4A H 0.2829 -0.0938 0.1218 0.084 Uiso 1 1 calc R U . . .
C5 C 0.27027(17) -0.0937(5) 0.05703(15) 0.0669(11) Uani 1 1 d . . . . .
H5A H 0.2494 -0.1908 0.0564 0.080 Uiso 1 1 calc R U . . .
C6 C 0.28083(14) -0.0112(4) 0.01836(14) 0.0568(10) Uani 1 1 d . . . . .
H6A H 0.2666 -0.0507 -0.0082 0.068 Uiso 1 1 calc R U . . .
C7 C 0.31284(12) 0.1310(4) 0.01978(11) 0.0442(8) Uani 1 1 d . . . . .
C8 C 0.33355(12) 0.2400(4) -0.01493(11) 0.0418(8) Uani 1 1 d . . . . .
C9 C 0.38531(15) 0.4351(5) 0.12328(11) 0.0546(10) Uani 1 1 d . . . . .
C10 C 0.42580(16) 0.3670(6) 0.14870(13) 0.0683(11) Uani 1 1 d . . . . .
H10A H 0.4564 0.3272 0.1356 0.082 Uiso 1 1 calc R U . . .
C11 C 0.42138(17) 0.3571(6) 0.19382(13) 0.0722(12) Uani 1 1 d . . . . .
H11A H 0.4490 0.3096 0.2106 0.087 Uiso 1 1 calc R U . . .
C12 C 0.37663(16) 0.4167(5) 0.21423(12) 0.0628(11) Uani 1 1 d . . . . .
C13 C 0.33671(18) 0.4879(6) 0.18816(13) 0.0696(11) Uani 1 1 d . . . . .
H13A H 0.3063 0.5295 0.2011 0.084 Uiso 1 1 calc R U . . .
C14 C 0.34117(17) 0.4982(6) 0.14330(12) 0.0662(11) Uani 1 1 d . . . . .
H14A H 0.3141 0.5483 0.1265 0.079 Uiso 1 1 calc R U . . .
C15 C 0.37059(19) 0.3978(6) 0.26211(13) 0.0727(12) Uani 1 1 d . . . . .
C16 C 0.4129(2) 0.4298(8) 0.29108(15) 0.0976(17) Uani 1 1 d . . . . .
H16A H 0.4453 0.4658 0.2804 0.117 Uiso 1 1 calc R U . . .
C17 C 0.4074(4) 0.4087(9) 0.33575(18) 0.122(2) Uani 1 1 d . . . . .
H17A H 0.4361 0.4309 0.3547 0.147 Uiso 1 1 calc R U . . .
C18 C 0.3607(4) 0.3563(10) 0.35204(19) 0.134(3) Uani 1 1 d . . . . .
H18A H 0.3571 0.3453 0.3821 0.160 Uiso 1 1 calc R U . . .
C19 C 0.3187(3) 0.3195(9) 0.3245(2) 0.126(2) Uani 1 1 d . . . . .
H19A H 0.2870 0.2797 0.3357 0.151 Uiso 1 1 calc R U . . .
C20 C 0.3232(2) 0.3417(8) 0.27917(15) 0.0962(17) Uani 1 1 d . . . . .
H20A H 0.2943 0.3186 0.2605 0.115 Uiso 1 1 calc R U . . .
C21 C 0.39207(12) 0.4989(4) -0.01335(10) 0.0400(8) Uani 1 1 d . . . . .
C22 C 0.36927(13) 0.6571(4) -0.01429(12) 0.0505(9) Uani 1 1 d . . . . .
H22A H 0.3361 0.6746 -0.0023 0.061 Uiso 1 1 calc R U . . .
C23 C 0.39605(13) 0.7899(4) -0.03324(12) 0.0496(9) Uani 1 1 d . . . . .
H23A H 0.3803 0.8965 -0.0342 0.059 Uiso 1 1 calc R U . . .
C24 C 0.44563(12) 0.7678(4) -0.05079(10) 0.0407(8) Uani 1 1 d . . . . .
C25 C 0.46796(13) 0.6072(4) -0.04944(11) 0.0460(8) Uani 1 1 d . . . . .
H25A H 0.5015 0.5897 -0.0608 0.055 Uiso 1 1 calc R U . . .
C26 C 0.44095(13) 0.4725(4) -0.03134(11) 0.0449(8) Uani 1 1 d . . . . .
H26A H 0.4558 0.3647 -0.0314 0.054 Uiso 1 1 calc R U . . .
C27 C 0.47384(13) 0.9127(4) -0.07037(11) 0.0468(8) Uani 1 1 d . . . . .
C28 C 0.52467(16) 0.9577(5) -0.05735(14) 0.0652(11) Uani 1 1 d . . . . .
H28A H 0.5425 0.8929 -0.0362 0.078 Uiso 1 1 calc R U . . .
C29 C 0.55000(19) 1.0964(6) -0.07478(17) 0.0795(14) Uani 1 1 d . . . . .
H29A H 0.5843 1.1248 -0.0653 0.095 Uiso 1 1 calc R U . . .
C30 C 0.5242(2) 1.1906(6) -0.10582(19) 0.0925(16) Uani 1 1 d . . . . .
H30A H 0.5411 1.2837 -0.1179 0.111 Uiso 1 1 calc R U . . .
C31 C 0.4739(2) 1.1500(7) -0.11943(19) 0.1012(18) Uani 1 1 d . . . . .
H31A H 0.4566 1.2150 -0.1408 0.121 Uiso 1 1 calc R U . . .
C32 C 0.44846(18) 1.0127(6) -0.10166(16) 0.0792(14) Uani 1 1 d . . . . .
H32A H 0.4138 0.9871 -0.1108 0.095 Uiso 1 1 calc R U . . .
C33 C 0.32867(13) 0.2419(4) -0.05928(11) 0.0485(9) Uani 1 1 d . . . . .
H33A H 0.3459 0.3312 -0.0728 0.058 Uiso 1 1 calc R U . . .
C34 C 0.30084(15) 0.1272(5) -0.08898(13) 0.0581(10) Uani 1 1 d . . . . .
C35 C 0.30339(19) 0.1722(6) -0.13670(14) 0.0783(13) Uani 1 1 d . . . . .
H35A H 0.3235 0.2746 -0.1399 0.118 Uiso 1 1 calc R U . . .
H35B H 0.3203 0.0821 -0.1522 0.118 Uiso 1 1 calc R U . . .
H35C H 0.2680 0.1885 -0.1485 0.118 Uiso 1 1 calc R U . . .
O1W O 0.5855(7) 1.1074(18) -0.1921(5) 0.111(5) Uani 0.25 1 d . . P . .
O2W O 0.5840(6) 1.032(2) -0.2791(5) 0.117(5) Uani 0.25 1 d . . P . .
O3W O 0.6783(6) 1.071(2) -0.2317(6) 0.125(6) Uani 0.25 1 d . . P . .

loop_
_atom_site_aniso_label
_atom_site_aniso_U_11
_atom_site_aniso_U_22
_atom_site_aniso_U_33
_atom_site_aniso_U_23
_atom_site_aniso_U_13
_atom_site_aniso_U_12
O1 0.110(2) 0.066(2) 0.086(2) 0.0033(16) -0.0252(18) -0.0360(19)
N1 0.0508(16) 0.0448(16) 0.0418(15) 0.0019(12) 0.0071(12) -0.0172(13)
N2 0.070(2) 0.064(2) 0.0419(17) 0.0025(14) 0.0031(14) -0.0294(17)
C1 0.0463(18) 0.048(2) 0.0447(19) 0.0049(16) 0.0067(15) -0.0113(16)
C2 0.0436(18) 0.0415(19) 0.054(2) 0.0049(16) 0.0130(15) -0.0041(15)
C3 0.071(2) 0.055(2) 0.058(2) 0.0052(18) 0.0202(18) -0.013(2)
C4 0.077(3) 0.054(2) 0.081(3) 0.012(2) 0.032(2) -0.013(2)
C5 0.073(3) 0.041(2) 0.088(3) -0.004(2) 0.024(2) -0.0181(19)
C6 0.055(2) 0.038(2) 0.078(3) -0.0039(18) 0.0164(19) -0.0101(17)
C7 0.0392(17) 0.0343(17) 0.059(2) 0.0003(15) 0.0095(15) -0.0006(14)
C8 0.0388(17) 0.0345(17) 0.052(2) -0.0027(14) 0.0024(14) -0.0045(14)
C9 0.062(2) 0.057(2) 0.045(2) 0.0035(17) 0.0038(18) -0.0266(19)
C10 0.063(2) 0.087(3) 0.055(2) 0.010(2) 0.0092(19) -0.009(2)
C11 0.064(3) 0.102(4) 0.050(2) 0.012(2) -0.0005(19) -0.001(2)
C12 0.071(3) 0.072(3) 0.045(2) 0.0017(19) -0.0002(19) -0.005(2)
C13 0.076(3) 0.082(3) 0.051(2) -0.003(2) 0.004(2) 0.005(2)
C14 0.068(3) 0.082(3) 0.048(2) 0.006(2) -0.0046(19) -0.003(2)
C15 0.097(3) 0.078(3) 0.043(2) 0.000(2) 0.002(2) 0.011(3)
C16 0.125(4) 0.111(4) 0.056(3) 0.004(3) -0.016(3) 0.006(3)
C17 0.178(7) 0.137(6) 0.051(3) -0.002(3) -0.022(4) 0.037(5)
C18 0.214(8) 0.144(6) 0.044(3) 0.010(3) 0.008(5) 0.084(6)
C19 0.166(6) 0.141(6) 0.073(4) 0.022(4) 0.057(4) 0.055(5)
C20 0.107(4) 0.127(5) 0.056(3) 0.001(3) 0.026(3) 0.019(3)
C21 0.0428(17) 0.0414(19) 0.0357(16) 0.0014(14) -0.0004(13) -0.0125(15)
C22 0.0452(19) 0.047(2) 0.060(2) 0.0004(17) 0.0137(16) -0.0047(16)
C23 0.050(2) 0.0377(19) 0.061(2) 0.0031(16) 0.0102(16) -0.0005(16)
C24 0.0426(18) 0.0420(19) 0.0373(17) 0.0004(14) -0.0017(13) -0.0073(15)
C25 0.0424(17) 0.051(2) 0.0448(19) 0.0041(15) 0.0078(14) -0.0037(16)
C26 0.0488(19) 0.0375(18) 0.0486(19) 0.0048(15) 0.0045(15) -0.0004(15)
C27 0.053(2) 0.0412(19) 0.0461(19) 0.0011(15) 0.0085(15) -0.0100(16)
C28 0.063(2) 0.067(3) 0.066(3) 0.005(2) 0.0046(19) -0.020(2)
C29 0.075(3) 0.075(3) 0.089(3) -0.006(3) 0.017(2) -0.036(3)
C30 0.105(4) 0.059(3) 0.115(4) 0.016(3) 0.032(3) -0.032(3)
C31 0.104(4) 0.076(3) 0.123(5) 0.050(3) -0.001(3) -0.020(3)
C32 0.076(3) 0.070(3) 0.091(3) 0.031(2) -0.008(2) -0.019(2)
C33 0.0491(19) 0.0439(19) 0.052(2) -0.0029(16) 0.0009(15) -0.0067(16)
C34 0.058(2) 0.050(2) 0.065(2) -0.0058(18) -0.0091(18) -0.0043(19)
C35 0.088(3) 0.085(3) 0.062(3) -0.013(2) -0.011(2) -0.014(3)
O1W 0.153(13) 0.092(10) 0.091(10) -0.030(8) 0.065(9) -0.042(9)
O2W 0.128(12) 0.133(13) 0.089(10) 0.037(9) -0.024(9) -0.003(10)
O3W 0.107(11) 0.110(12) 0.158(16) -0.081(11) 0.005(10) -0.013(9)

loop_
_atom_type_symbol
_atom_type_description
_atom_type_scat_dispersion_real
_atom_type_scat_dispersion_imag
_atom_type_scat_source
C C 0.0033 0.0016 'International Tables Vol C Tables 4.2.6.8 and 6.1.1.4'
H H 0.0000 0.0000 'International Tables Vol C Tables 4.2.6.8 and 6.1.1.4'
N N 0.0061 0.0033 'International Tables Vol C Tables 4.2.6.8 and 6.1.1.4'
O O 0.0106 0.0060 'International Tables Vol C Tables 4.2.6.8 and 6.1.1.4'

loop_
_geom_angle_atom_site_label_1
_geom_angle_atom_site_label_2
_geom_angle_atom_site_label_3
_geom_angle
_geom_angle_site_symmetry_1
_geom_angle_site_symmetry_3
_geom_angle_publ_flag
C1 N1 C8 113.0(2) . . ?
C1 N1 C21 121.6(3) . . ?
C8 N1 C21 125.3(3) . . ?
C1 N2 C9 119.4(3) . . ?
N2 C1 N1 120.4(3) . . ?
N2 C1 C2 134.8(3) . . ?
N1 C1 C2 104.7(3) . . ?
C3 C2 C7 121.0(3) . . ?
C3 C2 C1 129.9(3) . . ?
C7 C2 C1 109.0(3) . . ?
C4 C3 C2 117.9(4) . . ?
C5 C4 C3 121.3(4) . . ?
C4 C5 C6 121.1(4) . . ?
C5 C6 C7 118.8(4) . . ?
C6 C7 C2 119.8(3) . . ?
C6 C7 C8 132.1(3) . . ?
C2 C7 C8 108.2(3) . . ?
C33 C8 N1 120.3(3) . . ?
C33 C8 C7 134.6(3) . . ?
N1 C8 C7 105.1(3) . . ?
C10 C9 C14 119.0(3) . . ?
C10 C9 N2 120.7(4) . . ?
C14 C9 N2 120.3(3) . . ?
C9 C10 C11 120.4(4) . . ?
C12 C11 C10 121.1(4) . . ?
C13 C12 C11 117.7(4) . . ?
C13 C12 C15 121.1(4) . . ?
C11 C12 C15 121.1(4) . . ?
C14 C13 C12 121.2(4) . . ?
C9 C14 C13 120.6(4) . . ?
C20 C15 C16 118.0(4) . . ?
C20 C15 C12 121.1(4) . . ?
C16 C15 C12 120.9(4) . . ?
C17 C16 C15 120.8(6) . . ?
C18 C17 C16 120.6(6) . . ?
C17 C18 C19 120.2(6) . . ?
C18 C19 C20 120.1(7) . . ?
C15 C20 C19 120.3(6) . . ?
C22 C21 C26 120.4(3) . . ?
C22 C21 N1 119.3(3) . . ?
C26 C21 N1 120.3(3) . . ?
C21 C22 C23 119.4(3) . . ?
C24 C23 C22 121.5(3) . . ?
C23 C24 C25 118.2(3) . . ?
C23 C24 C27 120.4(3) . . ?
C25 C24 C27 121.4(3) . . ?
C26 C25 C24 120.8(3) . . ?
C21 C26 C25 119.8(3) . . ?
C28 C27 C32 117.4(3) . . ?
C28 C27 C24 122.3(3) . . ?
C32 C27 C24 120.3(3) . . ?
C27 C28 C29 121.9(4) . . ?
C30 C29 C28 119.2(4) . . ?
C29 C30 C31 120.4(4) . . ?
C30 C31 C32 120.2(5) . . ?
C31 C32 C27 120.8(4) . . ?
C8 C33 C34 130.3(3) . . ?
O1 C34 C33 124.9(4) . . ?
O1 C34 C35 119.8(3) . . ?
C33 C34 C35 115.3(3) . . ?

loop_
_geom_bond_atom_site_label_1
_geom_bond_atom_site_label_2
_geom_bond_distance
_geom_bond_site_symmetry_2
_geom_bond_publ_flag
O1 C34 1.213(5) . ?
N1 C1 1.401(4) . ?
N1 C8 1.401(4) . ?
N1 C21 1.434(4) . ?
N2 C1 1.266(4) . ?
N2 C9 1.420(5) . ?
C1 C2 1.469(5) . ?
C2 C3 1.387(5) . ?
C2 C7 1.398(5) . ?
C3 C4 1.380(5) . ?
C4 C5 1.369(6) . ?
C5 C6 1.381(6) . ?
C6 C7 1.382(5) . ?
C7 C8 1.472(4) . ?
C8 C33 1.357(5) . ?
C9 C10 1.373(6) . ?
C9 C14 1.375(5) . ?
C10 C11 1.388(6) . ?
C11 C12 1.384(6) . ?
C12 C13 1.383(6) . ?
C12 C15 1.482(6) . ?
C13 C14 1.381(6) . ?
C15 C20 1.385(7) . ?
C15 C16 1.388(7) . ?
C16 C17 1.386(8) . ?
C17 C18 1.353(10) . ?
C18 C19 1.363(11) . ?
C19 C20 1.403(7) . ?
C21 C22 1.375(5) . ?
C21 C26 1.375(4) . ?
C22 C23 1.382(5) . ?
C23 C24 1.381(5) . ?
C24 C25 1.387(5) . ?
C24 C27 1.481(4) . ?
C25 C26 1.385(5) . ?
C27 C28 1.374(5) . ?
C27 C32 1.383(5) . ?
C28 C29 1.381(6) . ?
C29 C30 1.356(7) . ?
C30 C31 1.359(7) . ?
C31 C32 1.377(6) . ?
C33 C34 1.449(5) . ?
C34 C35 1.503(6) . ?
